data_2107562
loop_
_publ_author_name
'Tidey, Jeremiah P.'
'Wong, Henry L. S.'
'McMaster, Jonathan'
'Schr\"oder, Martin'
'Blake, Alexander J.'

_publ_section_title
;
 High-pressure studies of three polymorphs of a palladium(II) oxathioether
 macrocyclic complex
;
_journal_issue 3
_journal_name_full 'Acta Crystallographica Section B'
_journal_page_first 357
_journal_page_last 371
_journal_paper_doi 10.1107/S2052520616007435
_journal_volume 72
_journal_year 2016
_chemical_formula_moiety 'C6 H12 Cl2 O Pd S2'
_chemical_formula_sum 'C6 H12 Cl2 O Pd S2'
_chemical_formula_weight 341.58
_space_group_crystal_system monoclinic
_space_group_IT_number 14
_space_group_name_Hall '-P 2ybc'
_space_group_name_H-M_alt 'P 1 21/c 1'
_symmetry_space_group_name_Hall '-P 2ybc'
_symmetry_space_group_name_H-M 'P 1 21/c 1'
_atom_sites_solution_hydrogens geom
_atom_sites_solution_primary isomor
_atom_sites_solution_secondary difmap
_audit_creation_method
;
Olex2 1.2
(compiled 2015.01.06 svn.r3119 for OlexSys, GUI svn.r4979)
;
_cell_angle_alpha 90
_cell_angle_beta 94.507(3)
_cell_angle_gamma 90
_cell_formula_units_Z 4
_cell_length_a 8.5993(2)
_cell_length_b 11.8196(6)
_cell_length_c 8.4004(6)
_cell_measurement_pressure 6540000
_cell_measurement_reflns_used 3202
_cell_measurement_temperature 293(2)
_cell_measurement_theta_max 27.7760
_cell_measurement_theta_min 3.6780
_cell_volume 851.18(8)
_computing_cell_refinement
;
CrysAlisPro, Agilent Technologies,
Version 1.171.36.32 (release 02-08-2013 CrysAlis171 .NET)
(compiled Aug  2 2013,16:46:58)
;
_computing_data_collection
;
CrysAlisPro, Agilent Technologies,
Version 1.171.36.32 (release 02-08-2013 CrysAlis171 .NET)
(compiled Aug  2 2013,16:46:58)
;
_computing_data_reduction
;
CrysAlisPro, Agilent Technologies,
Version 1.171.36.32 (release 02-08-2013 CrysAlis171 .NET)
(compiled Aug  2 2013,16:46:58)
;
_computing_molecular_graphics 'Olex2 (Dolomanov et al., 2009)'
_computing_publication_material 'Olex2 (Dolomanov et al., 2009)'
_computing_structure_refinement 'ShelXL (Sheldrick, 2008)'
_computing_structure_solution 'ShelXS (Sheldrick, 2008)'
_diffrn_ambient_temperature 293(2)
_diffrn_detector_area_resol_mean 16.1592
_diffrn_measured_fraction_theta_full 0.553
_diffrn_measured_fraction_theta_max 0.481
_diffrn_measurement_device_type 'SuperNova, Single source at offset, Eos'
_diffrn_measurement_method '\w scans'
_diffrn_radiation_monochromator mirror
_diffrn_radiation_type MoK\a
_diffrn_radiation_wavelength 0.71073
_diffrn_reflns_av_R_equivalents 0.0467
_diffrn_reflns_limit_h_max 11
_diffrn_reflns_limit_h_min -11
_diffrn_reflns_limit_k_max 12
_diffrn_reflns_limit_k_min -12
_diffrn_reflns_limit_l_max 8
_diffrn_reflns_limit_l_min -7
_diffrn_reflns_number 7628
_diffrn_reflns_theta_full 25.242
_diffrn_reflns_theta_max 27.862
_diffrn_reflns_theta_min 3.692
_exptl_absorpt_coefficient_mu 3.237
_exptl_absorpt_correction_T_max 1.00000
_exptl_absorpt_correction_T_min 0.82849
_exptl_absorpt_correction_type multi-scan
_exptl_absorpt_process_details
;
CrysAlisPro, Agilent Technologies,
Version 1.171.36.32 (release 02-08-2013 CrysAlis171 .NET)
(compiled Aug  2 2013,16:46:58)
Empirical absorption correction using spherical harmonics,
 implemented in SCALE3 ABSPACK scaling algorithm.
;
_exptl_crystal_colour orange
_exptl_crystal_density_diffrn 2.665
_exptl_crystal_description block
_exptl_crystal_F_000 672
_exptl_crystal_size_max 0.118
_exptl_crystal_size_mid 0.074
_exptl_crystal_size_min 0.054
_refine_diff_density_max 0.520
_refine_diff_density_min -0.515
_refine_ls_extinction_method none
_refine_ls_goodness_of_fit_ref 1.067
_refine_ls_hydrogen_treatment constr
_refine_ls_matrix_type full
_refine_ls_number_parameters 109
_refine_ls_number_reflns 973
_refine_ls_number_restraints 17
_refine_ls_restrained_S_all 1.086
_refine_ls_R_factor_all 0.0383
_refine_ls_R_factor_gt 0.0291
_refine_ls_shift/su_max 0.001
_refine_ls_shift/su_mean 0.000
_refine_ls_structure_factor_coef Fsqd
_refine_ls_weighting_details 'w=1/[\s^2^(Fo^2^)+(0.0286P)^2^+2.4830P] where P=(Fo^2^+2Fc^2^)/3'
_refine_ls_weighting_scheme calc
_refine_ls_wR_factor_gt 0.0627
_refine_ls_wR_factor_ref 0.0674
_reflns_number_gt 842
_reflns_number_total 973
_reflns_threshold_expression 'I > 2\s(I)'
_cod_data_source_file xk5029sup1.cif
_cod_data_source_block bPd_8
_cod_original_cell_volume 851.17(8)
_cod_database_code 2107562
_shelx_space_group_comment
;
The symmetry employed for this shelxl refinement is uniquely defined
by the following loop, which should always be used as a source of
symmetry information in preference to the above space-group names.
They are only intended as comments.
;

loop_
_space_group_symop_operation_xyz
'x, y, z'
'-x, y+1/2, -z+1/2'
'-x, -y, -z'
'x, -y-1/2, z-1/2'

loop_
_atom_site_type_symbol
_atom_site_label
_atom_site_fract_x
_atom_site_fract_y
_atom_site_fract_z
_atom_site_U_iso_or_equiv
_atom_site_adp_type
_atom_site_calc_flag
_atom_site_occupancy
Pd Pd1 0.17509(4) 0.51507(4) 0.04998(6) 0.01512(17) Uani d 1
S S4 0.12562(15) 0.53913(12) 0.3050(2) 0.0162(4) Uani d 1
Cl Cl1 0.21662(17) 0.70666(13) 0.0555(2) 0.0271(4) Uani d 1
S S7 0.16243(16) 0.32740(13) 0.0755(2) 0.0208(4) Uani d 1
Cl Cl2 0.22193(16) 0.48766(14) -0.2147(2) 0.0254(4) Uani d 1
O O1 0.4376(4) 0.4087(3) 0.3218(6) 0.0220(11) Uani d 1
C C6 0.0618(7) 0.3114(5) 0.2544(6) 0.0232(17) Uani d 1
H H6A -0.0495 0.3171 0.2262 0.028 Uiso calc 1
H H6B 0.0824 0.2361 0.2970 0.028 Uiso calc 1
C C8 0.3565(5) 0.2719(5) 0.1248(9) 0.0305(18) Uani d 1
H H8A 0.3505 0.2158 0.2084 0.037 Uiso calc 1
H H8B 0.3899 0.2332 0.0316 0.037 Uiso calc 1
C C9 0.4799(6) 0.3565(5) 0.1791(9) 0.0260(18) Uani d 1
H H9A 0.5798 0.3189 0.1984 0.031 Uiso calc 1
H H9B 0.4892 0.4133 0.0970 0.031 Uiso calc 1
C C5 0.1064(7) 0.3969(4) 0.3841(7) 0.0209(17) Uani d 1
H H5A 0.2046 0.3745 0.4399 0.025 Uiso calc 1
H H5B 0.0276 0.3971 0.4606 0.025 Uiso calc 1
C C2 0.4482(6) 0.5280(4) 0.3196(9) 0.0209(16) Uani d 1
H H2A 0.4480 0.5541 0.2101 0.025 Uiso calc 1
H H2B 0.5455 0.5515 0.3761 0.025 Uiso calc 1
C C3 0.3132(4) 0.5808(5) 0.3971(7) 0.0168(15) Uani d 1
H H3A 0.3223 0.6625 0.3918 0.020 Uiso calc 1
H H3B 0.3195 0.5595 0.5089 0.020 Uiso calc 1

loop_
_atom_site_aniso_label
_atom_site_aniso_U_11
_atom_site_aniso_U_22
_atom_site_aniso_U_33
_atom_site_aniso_U_12
_atom_site_aniso_U_13
_atom_site_aniso_U_23
Pd1 0.0162(2) 0.0155(4) 0.0139(5) -0.00033(17) 0.0024(2) 0.00091(16)
S4 0.0175(6) 0.0134(13) 0.0182(18) 0.0008(5) 0.0039(7) -0.0004(5)
Cl1 0.0345(7) 0.0186(13) 0.0290(19) -0.0024(6) 0.0088(8) 0.0041(6)
S7 0.0273(7) 0.0150(13) 0.0196(17) 0.0019(6) -0.0010(7) -0.0035(5)
Cl2 0.0222(6) 0.0333(14) 0.0213(19) -0.0012(6) 0.0056(7) -0.0022(6)
O1 0.025(2) 0.016(4) 0.025(5) 0.0039(17) 0.004(2) -0.0061(17)
C6 0.037(3) 0.017(5) 0.016(8) -0.001(3) 0.004(3) 0.002(2)
C8 0.036(3) 0.022(5) 0.033(7) 0.006(3) -0.003(3) -0.009(3)
C9 0.024(3) 0.021(5) 0.034(7) 0.005(2) 0.010(3) -0.012(3)
C5 0.024(3) 0.016(6) 0.023(8) -0.002(2) 0.004(3) 0.001(2)
C2 0.019(3) 0.020(5) 0.024(7) -0.001(2) 0.002(3) -0.004(2)
C3 0.020(3) 0.013(5) 0.017(6) -0.002(2) 0.002(3) -0.003(2)

loop_
_atom_type_symbol
_atom_type_description
_atom_type_scat_dispersion_real
_atom_type_scat_dispersion_imag
_atom_type_scat_source
C C 0.0033 0.0016 'International Tables Vol C Tables 4.2.6.8 and 6.1.1.4'
H H 0.0000 0.0000 'International Tables Vol C Tables 4.2.6.8 and 6.1.1.4'
O O 0.0106 0.0060 'International Tables Vol C Tables 4.2.6.8 and 6.1.1.4'
S S 0.1246 0.1234 'International Tables Vol C Tables 4.2.6.8 and 6.1.1.4'
Cl Cl 0.1484 0.1585 'International Tables Vol C Tables 4.2.6.8 and 6.1.1.4'
Pd Pd -0.9988 1.0072 'International Tables Vol C Tables 4.2.6.8 and 6.1.1.4'

loop_
_geom_angle_atom_site_label_1
_geom_angle_atom_site_label_2
_geom_angle_atom_site_label_3
_geom_angle_site_symmetry_3
_geom_angle
S4 Pd1 Pd1 3_565 91.17(4)
S4 Pd1 Cl1 . 84.04(6)
S4 Pd1 Cl2 . 178.81(5)
Cl1 Pd1 Pd1 3_565 105.48(4)
Cl1 Pd1 Cl2 . 96.83(6)
S7 Pd1 Pd1 3_565 81.80(4)
S7 Pd1 S4 . 91.14(6)
S7 Pd1 Cl1 . 171.30(6)
S7 Pd1 Cl2 . 88.09(6)
Cl2 Pd1 Pd1 3_565 87.83(4)
C5 S4 Pd1 . 105.2(2)
C3 S4 Pd1 . 102.40(19)
C3 S4 C5 . 101.5(3)
C6 S7 Pd1 . 102.4(2)
C6 S7 C8 . 105.4(3)
C8 S7 Pd1 . 109.32(19)
C2 O1 C9 . 113.7(5)
S7 C6 H6A . 108.6
S7 C6 H6B . 108.6
H6A C6 H6B . 107.5
C5 C6 S7 . 114.8(4)
C5 C6 H6A . 108.6
C5 C6 H6B . 108.6
S7 C8 H8A . 108.2
S7 C8 H8B . 108.2
H8A C8 H8B . 107.3
C9 C8 S7 . 116.4(4)
C9 C8 H8A . 108.2
C9 C8 H8B . 108.2
O1 C9 C8 . 108.9(5)
O1 C9 H9A . 109.9
O1 C9 H9B . 109.9
C8 C9 H9A . 109.9
C8 C9 H9B . 109.9
H9A C9 H9B . 108.3
S4 C5 H5A . 109.1
S4 C5 H5B . 109.1
C6 C5 S4 . 112.3(5)
C6 C5 H5A . 109.1
C6 C5 H5B . 109.1
H5A C5 H5B . 107.9
O1 C2 H2A . 109.5
O1 C2 H2B . 109.5
O1 C2 C3 . 110.7(4)
H2A C2 H2B . 108.1
C3 C2 H2A . 109.5
C3 C2 H2B . 109.5
S4 C3 H3A . 108.9
S4 C3 H3B . 108.9
C2 C3 S4 . 113.3(4)
C2 C3 H3A . 108.9
C2 C3 H3B . 108.9
H3A C3 H3B . 107.7

loop_
_geom_bond_atom_site_label_1
_geom_bond_atom_site_label_2
_geom_bond_site_symmetry_2
_geom_bond_distance
Pd1 Pd1 3_565 3.0827(8)
Pd1 S4 . 2.2349(18)
Pd1 Cl1 . 2.2924(16)
Pd1 S7 . 2.2320(16)
Pd1 Cl2 . 2.314(2)
S4 C5 . 1.820(4)
S4 C3 . 1.802(4)
S7 C6 . 1.802(4)
S7 C8 . 1.811(4)
O1 C9 . 1.421(7)
O1 C2 . 1.413(6)
C6 H6A . 0.9700
C6 H6B . 0.9700
C6 C5 . 1.513(4)
C8 H8A . 0.9700
C8 H8B . 0.9700
C8 C9 . 1.502(4)
C9 H9A . 0.9700
C9 H9B . 0.9700
C5 H5A . 0.9700
C5 H5B . 0.9700
C2 H2A . 0.9700
C2 H2B . 0.9700
C2 C3 . 1.509(4)
C3 H3A . 0.9700
C3 H3B . 0.9700

loop_
_geom_hbond_atom_site_label_D
_geom_hbond_atom_site_label_H
_geom_hbond_atom_site_label_A
_geom_hbond_site_symmetry_A
_geom_hbond_distance_DH
_geom_hbond_distance_HA
_geom_hbond_distance_DA
_geom_hbond_angle_DHA
C6 H6A Cl1 3_565 0.97 2.69 3.402(6) 131.1
C6 H6A Cl2 3_565 0.97 2.74 3.403(7) 126.0
C6 H6B S7 4_566 0.97 2.50 3.217(6) 130.5
C6 H6B Cl2 4_566 0.97 2.91 3.795(7) 152.3
C8 H8A Cl2 4_566 0.97 2.75 3.580(6) 144.6
C8 H8B O1 4_565 0.97 2.49 3.436(8) 164.8
C9 H9A Cl1 3_665 0.97 2.88 3.473(6) 120.4
C9 H9A Cl2 3_665 0.97 2.85 3.152(5) 99.1
C5 H5A S7 4_566 0.97 2.68 3.119(5) 107.9
C5 H5A O1 . 0.97 2.34 2.939(7) 119.3
C5 H5B S4 3_566 0.97 2.57 3.492(6) 159.5
C2 H2B Cl2 3_665 0.97 2.54 3.041(5) 111.8
C2 H2B O1 3_666 0.97 2.57 3.183(9) 121.0
C3 H3A Cl1 4_576 0.97 2.30 2.991(5) 127.2
C3 H3B Cl2 1_556 0.97 2.67 3.587(7) 158.1
C3 H3B O1 3_666 0.97 2.46 3.064(7) 120.0

loop_
_geom_torsion_atom_site_label_1
_geom_torsion_atom_site_label_2
_geom_torsion_atom_site_label_3
_geom_torsion_atom_site_label_4
_geom_torsion
Pd1 S4 C5 C6 -23.7(4)
Pd1 S4 C3 C2 -31.9(5)
Pd1 S7 C6 C5 -38.3(5)
Pd1 S7 C8 C9 14.6(6)
S7 C6 C5 S4 42.1(6)
S7 C8 C9 O1 61.8(8)
O1 C2 C3 S4 -57.4(6)
C6 S7 C8 C9 -94.8(6)
C8 S7 C6 C5 76.0(5)
C9 O1 C2 C3 140.2(5)
C5 S4 C3 C2 76.6(5)
C2 O1 C9 C8 -131.6(5)
C3 S4 C5 C6 -130.1(4)

_cod_database_fobs_code 2107562
